data_7234408
loop_
_publ_author_name
'Elumalai Ramachandran'
'Raghavachari Dhamodharan'

_publ_section_title
;
 Rational design of phenothiazine (PTz) and ethylenedioxythiophene (EDOT)
 based donor-acceptor compounds with a molecular aggregation breaker for
 solid state emission in red and NIR regions
;
_journal_name_full 'Journal of Materials Chemistry C'
_journal_page_first 8642
_journal_page_last 8648
_journal_paper_doi 10.1039/C5TC01423A
_journal_volume 3
_journal_year 2015
_chemical_formula_moiety 'C46 H49 N O6 S3'
_chemical_formula_sum 'C46 H49 N O6 S3'
_chemical_formula_weight 808.04
_space_group_IT_number 2
_space_group_name_Hall '-P 1'
_space_group_name_H-M_alt 'P -1'
_symmetry_cell_setting triclinic
_symmetry_space_group_name_Hall '-P 1'
_symmetry_space_group_name_H-M 'P -1'
_atom_sites_solution_hydrogens geom
_atom_sites_solution_primary direct
_atom_sites_solution_secondary difmap
_cell_angle_alpha 100.032(3)
_cell_angle_beta 92.318(2)
_cell_angle_gamma 95.724(3)
_cell_formula_units_Z 2
_cell_length_a 5.3262(3)
_cell_length_b 13.1770(9)
_cell_length_c 34.470(2)
_cell_measurement_reflns_used 4483
_cell_measurement_temperature 298(2)
_cell_measurement_theta_max 0.00
_cell_measurement_theta_min 0.00
_cell_volume 2366.2(3)
_computing_cell_refinement 'APEXII/SAINT (Bruker, 2004)'
_computing_data_collection 'APEXII (Bruker, 2004)'
_computing_data_reduction 'SAINT/XPREP (Bruker, 2004)'
_computing_molecular_graphics 'ORTEP3 (Farrugia, 1997) '
_computing_publication_material 'SHELXL-97 (Sheldrick, 1997)'
_computing_structure_refinement 'SHELXL-97 (Sheldrick, 1997)'
_computing_structure_solution 'SHELXS-97 (Sheldrick, 1997)'
_diffrn_ambient_temperature 298(2)
_diffrn_measured_fraction_theta_full 0.920
_diffrn_measured_fraction_theta_max 0.920
_diffrn_measurement_device_type 'Bruker APEXII CCD area detector'
_diffrn_measurement_method 'phi and omega scans'
_diffrn_radiation_monochromator graphite
_diffrn_radiation_source 'fine-focus sealed tube'
_diffrn_radiation_type MoK\a
_diffrn_radiation_wavelength 0.71073
_diffrn_reflns_av_R_equivalents 0.0408
_diffrn_reflns_av_sigmaI/netI 0.0634
_diffrn_reflns_limit_h_max 5
_diffrn_reflns_limit_h_min -6
_diffrn_reflns_limit_k_max 15
_diffrn_reflns_limit_k_min -15
_diffrn_reflns_limit_l_max 40
_diffrn_reflns_limit_l_min -40
_diffrn_reflns_number 21926
_diffrn_reflns_theta_full 25.00
_diffrn_reflns_theta_max 25.00
_diffrn_reflns_theta_min 0.60
_exptl_absorpt_coefficient_mu 0.200
_exptl_absorpt_correction_T_max 0.9706
_exptl_absorpt_correction_T_min 0.9516
_exptl_absorpt_correction_type multi-scan
_exptl_absorpt_process_details 'SADABS (Bruker,2004)'
_exptl_crystal_colour Brown
_exptl_crystal_density_diffrn 1.134
_exptl_crystal_density_method 'not measured'
_exptl_crystal_description Rectangular
_exptl_crystal_F_000 856
_exptl_crystal_size_max 0.25
_exptl_crystal_size_mid 0.20
_exptl_crystal_size_min 0.15
_refine_diff_density_max 0.743
_refine_diff_density_min -0.322
_refine_diff_density_rms 0.112
_refine_ls_extinction_method none
_refine_ls_goodness_of_fit_ref 1.062
_refine_ls_hydrogen_treatment mixed
_refine_ls_matrix_type full
_refine_ls_number_parameters 506
_refine_ls_number_reflns 7690
_refine_ls_number_restraints 0
_refine_ls_restrained_S_all 1.062
_refine_ls_R_factor_all 0.1416
_refine_ls_R_factor_gt 0.0793
_refine_ls_shift/su_max 0.009
_refine_ls_shift/su_mean 0.001
_refine_ls_structure_factor_coef Fsqd
_refine_ls_weighting_details 'calc w=1/[\s^2^(Fo^2^)+(0.1691P)^2^+0.6385P] where P=(Fo^2^+2Fc^2^)/3'
_refine_ls_weighting_scheme calc
_refine_ls_wR_factor_gt 0.2482
_refine_ls_wR_factor_ref 0.2921
_reflns_number_gt 4335
_reflns_number_total 7690
_reflns_threshold_expression >2sigma(I)
_cod_data_source_file J-Mater-Chem-C-2015-3-8642.cif
_cod_data_source_block new
_cod_depositor_comments
;
The following automatic conversions were performed:

data item '_symmetry_cell_setting' value 'Triclinic' was changed to
'triclinic' in accordance with the built-in table derived from the
CIF Core dictionary named 'cif_core.dic' version 2.4.5 last updated
on 2014-11-21.

Automatic conversion script
Id: cif_fix_values 6909 2019-04-08 15:41:33Z antanas 
;
_cod_original_sg_symbol_H-M P-1
_cod_database_code 7234408

loop_
_symmetry_equiv_pos_as_xyz
'x, y, z'
'-x, -y, -z'

loop_
_atom_site_label
_atom_site_type_symbol
_atom_site_fract_x
_atom_site_fract_y
_atom_site_fract_z
_atom_site_U_iso_or_equiv
_atom_site_adp_type
_atom_site_occupancy
_atom_site_symmetry_multiplicity
_atom_site_calc_flag
_atom_site_refinement_flags
_atom_site_disorder_assembly
_atom_site_disorder_group
C1 C 0.0573(8) 0.4771(3) 0.26894(13) 0.0406(11) Uani 1 1 d . . .
C2 C 0.2262(9) 0.4798(4) 0.30076(14) 0.0508(12) Uani 1 1 d . . .
H2 H 0.2362 0.5361 0.3214 0.061 Uiso 1 1 calc R . .
C3 C 0.3804(9) 0.4029(4) 0.30318(16) 0.0563(13) Uani 1 1 d . . .
H3 H 0.4958 0.4099 0.3247 0.068 Uiso 1 1 calc R . .
C4 C 0.3659(8) 0.3161(4) 0.27433(15) 0.0495(12) Uani 1 1 d . . .
C5 C 0.1878(9) 0.3093(3) 0.24316(15) 0.0501(12) Uani 1 1 d . . .
H5 H 0.1706 0.2502 0.2237 0.060 Uiso 1 1 calc R . .
C6 C 0.0353(8) 0.3864(3) 0.23980(13) 0.0419(11) Uani 1 1 d . . .
C7 C -0.3370(8) 0.4756(4) 0.20579(13) 0.0458(12) Uani 1 1 d . . .
C8 C -0.5331(9) 0.4775(4) 0.17886(14) 0.0544(13) Uani 1 1 d . . .
H8 H -0.5770 0.4198 0.1592 0.065 Uiso 1 1 calc R . .
C9 C -0.6671(9) 0.5625(5) 0.18020(14) 0.0569(14) Uani 1 1 d . . .
C10 C -0.6081(9) 0.6454(4) 0.21076(14) 0.0588(14) Uani 1 1 d . . .
H10 H -0.6978 0.7029 0.2126 0.071 Uiso 1 1 calc R . .
C11 C -0.4180(9) 0.6431(4) 0.23841(14) 0.0518(13) Uani 1 1 d . . .
H11 H -0.3831 0.6992 0.2590 0.062 Uiso 1 1 calc R . .
C12 C -0.2740(8) 0.5592(4) 0.23680(13) 0.0439(11) Uani 1 1 d . . .
C13 C 0.5313(9) 0.2378(4) 0.27536(16) 0.0554(13) Uani 1 1 d . . .
C14 C 0.6705(9) 0.1711(4) 0.27554(16) 0.0555(13) Uani 1 1 d . . .
C15 C 0.8350(9) 0.0943(4) 0.27420(15) 0.0504(12) Uani 1 1 d . . .
C16 C 1.1599(9) -0.0204(3) 0.28806(16) 0.0508(12) Uani 1 1 d . . .
C17 C 1.0430(10) -0.0482(4) 0.25163(16) 0.0579(14) Uani 1 1 d . . .
C18 C 0.9624(18) -0.1410(7) 0.1870(2) 0.131(3) Uani 1 1 d . . .
H18A H 0.9472 -0.2126 0.1736 0.157 Uiso 1 1 calc R . .
H18B H 1.0650 -0.1000 0.1715 0.157 Uiso 1 1 calc R . .
C19 C 0.7087(19) -0.1053(8) 0.1888(3) 0.162(5) Uani 1 1 d . . .
H19A H 0.6360 -0.1105 0.1622 0.194 Uiso 1 1 calc R . .
H19B H 0.6008 -0.1503 0.2022 0.194 Uiso 1 1 calc R . .
C20 C 0.8575(10) 0.0166(4) 0.24405(16) 0.0588(14) Uani 1 1 d . . .
C21 C 1.3637(9) -0.0629(4) 0.30640(19) 0.0622(15) Uani 1 1 d . . .
H21 H 1.4249 -0.0300 0.3316 0.075 Uiso 1 1 calc R . .
C22 C -0.8701(10) 0.5615(5) 0.15107(15) 0.0701(17) Uani 1 1 d . . .
C23 C -1.0340(11) 0.5599(6) 0.12681(16) 0.083(2) Uani 1 1 d . . .
C24 C -1.2432(10) 0.5429(6) 0.09803(15) 0.085(2) Uani 1 1 d . . .
C25 C -1.5836(12) 0.4669(8) 0.04808(18) 0.098(3) Uani 1 1 d . . .
C26 C -1.5840(11) 0.5682(8) 0.05865(16) 0.092(2) Uani 1 1 d . . .
C27 C -1.7274(17) 0.7254(9) 0.0603(3) 0.141(4) Uani 1 1 d . . .
H27A H -1.8593 0.7339 0.0788 0.170 Uiso 1 1 calc R . .
H27B H -1.7661 0.7640 0.0396 0.170 Uiso 1 1 calc R . .
C28 C -1.499(3) 0.7750(9) 0.0805(3) 0.203(6) Uani 1 1 d . . .
H28A H -1.3942 0.8008 0.0612 0.244 Uiso 1 1 calc R . .
H28B H -1.5407 0.8350 0.0987 0.244 Uiso 1 1 calc R . .
C29 C -1.3839(11) 0.6186(8) 0.08723(16) 0.085(2) Uani 1 1 d . . .
C30 C -1.7565(16) 0.3949(11) 0.0205(2) 0.130(4) Uani 1 1 d . . .
H30 H -1.8818 0.4224 0.0073 0.156 Uiso 1 1 calc R . .
C31 C -0.0003(9) 0.6597(3) 0.29212(13) 0.0452(11) Uani 1 1 d . . .
H31A H -0.0243 0.7163 0.2782 0.054 Uiso 1 1 calc R . .
H31B H 0.1783 0.6639 0.2997 0.054 Uiso 1 1 calc R . .
C32 C -0.1477(9) 0.6738(3) 0.32941(13) 0.0497(12) Uani 1 1 d . . .
H32A H -0.3273 0.6610 0.3221 0.060 Uiso 1 1 calc R . .
H32B H -0.1060 0.6231 0.3453 0.060 Uiso 1 1 calc R . .
C33 C -0.0897(9) 0.7823(4) 0.35400(14) 0.0535(13) Uani 1 1 d . . .
H33A H 0.0877 0.7926 0.3629 0.064 Uiso 1 1 calc R . .
H33B H -0.1178 0.8327 0.3373 0.064 Uiso 1 1 calc R . .
C34 C -0.2444(10) 0.8024(4) 0.38921(15) 0.0586(14) Uani 1 1 d . . .
H34A H -0.1982 0.7585 0.4076 0.070 Uiso 1 1 calc R . .
H34B H -0.4211 0.7823 0.3808 0.070 Uiso 1 1 calc R . .
C35 C -0.2156(10) 0.9137(4) 0.41065(16) 0.0614(14) Uani 1 1 d . . .
H35A H -0.2651 0.9570 0.3923 0.074 Uiso 1 1 calc R . .
H35B H -0.3331 0.9195 0.4315 0.074 Uiso 1 1 calc R . .
C36 C 0.0421(9) 0.9561(4) 0.42848(16) 0.0590(14) Uani 1 1 d . . .
H36A H 0.1587 0.9546 0.4075 0.071 Uiso 1 1 calc R . .
H36B H 0.0963 0.9110 0.4459 0.071 Uiso 1 1 calc R . .
C37 C 0.0595(10) 1.0650(4) 0.45144(16) 0.0620(14) Uani 1 1 d . . .
H37A H 0.0085 1.1100 0.4338 0.074 Uiso 1 1 calc R . .
H37B H -0.0608 1.0666 0.4719 0.074 Uiso 1 1 calc R . .
C38 C 0.3143(10) 1.1087(4) 0.47048(16) 0.0601(14) Uani 1 1 d . . .
H38A H 0.4352 1.1073 0.4501 0.072 Uiso 1 1 calc R . .
H38B H 0.3655 1.0642 0.4883 0.072 Uiso 1 1 calc R . .
C39 C 0.3269(10) 1.2199(4) 0.49359(16) 0.0613(14) Uani 1 1 d . . .
H39A H 0.2716 1.2640 0.4759 0.074 Uiso 1 1 calc R . .
H39B H 0.2085 1.2209 0.5143 0.074 Uiso 1 1 calc R . .
C40 C 0.5834(10) 1.2655(4) 0.51208(17) 0.0655(15) Uani 1 1 d . . .
H40A H 0.6401 1.2208 0.5295 0.079 Uiso 1 1 calc R . .
H40B H 0.7013 1.2657 0.4914 0.079 Uiso 1 1 calc R . .
C41 C 0.5930(10) 1.3725(4) 0.53500(17) 0.0649(15) Uani 1 1 d . . .
H41A H 0.4839 1.3710 0.5568 0.078 Uiso 1 1 calc R . .
H41B H 0.5235 1.4158 0.5181 0.078 Uiso 1 1 calc R . .
C42 C 0.8495(11) 1.4230(4) 0.55135(19) 0.0799(18) Uani 1 1 d . . .
H42A H 0.9204 1.3787 0.5677 0.096 Uiso 1 1 calc R . .
H42B H 0.9573 1.4257 0.5295 0.096 Uiso 1 1 calc R . .
C43 C 0.8615(10) 1.5284(4) 0.57491(18) 0.0736(17) Uani 1 1 d . . .
H43A H 0.7754 1.5237 0.5989 0.088 Uiso 1 1 calc R . .
H43B H 0.7669 1.5698 0.5601 0.088 Uiso 1 1 calc R . .
C44 C 1.1171(11) 1.5854(4) 0.5863(2) 0.0804(18) Uani 1 1 d . . .
H44A H 1.2116 1.5441 0.6011 0.096 Uiso 1 1 calc R . .
H44B H 1.2034 1.5900 0.5623 0.096 Uiso 1 1 calc R . .
C45 C 1.1282(11) 1.6907(5) 0.6097(2) 0.092(2) Uani 1 1 d . . .
H45A H 1.0669 1.6852 0.6355 0.110 Uiso 1 1 calc R . .
H45B H 1.0126 1.7289 0.5970 0.110 Uiso 1 1 calc R . .
C46 C 1.3804(11) 1.7526(5) 0.61559(19) 0.0811(18) Uani 1 1 d . . .
H46A H 1.4907 1.7215 0.6317 0.122 Uiso 1 1 calc R . .
H46B H 1.3627 1.8221 0.6284 0.122 Uiso 1 1 calc R . .
H46C H 1.4506 1.7541 0.5905 0.122 Uiso 1 1 calc R . .
N1 N -0.0743(7) 0.5617(3) 0.26525(10) 0.0423(9) Uani 1 1 d . . .
O7 O 1.0883(8) -0.1335(3) 0.22496(12) 0.0869(13) Uani 1 1 d . . .
O8 O 0.7141(8) 0.0017(3) 0.20958(12) 0.0900(14) Uani 1 1 d . . .
O9 O 1.4597(8) -0.1371(3) 0.29169(14) 0.0888(13) Uani 1 1 d . . .
O10 O -1.7499(9) 0.6235(6) 0.04325(14) 0.119(2) Uani 1 1 d . . .
O11 O -1.3500(9) 0.7191(5) 0.10196(13) 0.1013(16) Uani 1 1 d . . .
O12 O -1.7518(14) 0.3000(7) 0.0130(2) 0.154(3) Uani 1 1 d . . .
S1 S -0.1719(3) 0.36580(11) 0.19802(4) 0.0636(5) Uani 1 1 d . . .
S2 S 1.0420(2) 0.08824(10) 0.31324(4) 0.0609(5) Uani 1 1 d . . .
S3 S -1.3417(3) 0.42092(19) 0.07324(5) 0.1017(7) Uani 1 1 d . . .

loop_
_atom_site_aniso_label
_atom_site_aniso_U_11
_atom_site_aniso_U_22
_atom_site_aniso_U_33
_atom_site_aniso_U_23
_atom_site_aniso_U_13
_atom_site_aniso_U_12
C1 0.036(2) 0.034(2) 0.051(3) 0.001(2) 0.003(2) 0.013(2)
C2 0.053(3) 0.042(3) 0.056(3) 0.000(2) -0.012(2) 0.021(2)
C3 0.050(3) 0.048(3) 0.072(3) 0.012(3) -0.011(3) 0.018(2)
C4 0.040(3) 0.041(3) 0.072(3) 0.017(2) 0.003(2) 0.015(2)
C5 0.048(3) 0.031(3) 0.071(3) 0.001(2) 0.004(2) 0.014(2)
C6 0.031(2) 0.038(3) 0.057(3) 0.003(2) 0.000(2) 0.014(2)
C7 0.038(3) 0.057(3) 0.043(3) 0.001(2) 0.002(2) 0.019(2)
C8 0.045(3) 0.073(4) 0.044(3) -0.001(2) 0.001(2) 0.020(3)
C9 0.042(3) 0.092(4) 0.044(3) 0.021(3) 0.002(2) 0.030(3)
C10 0.057(3) 0.077(4) 0.051(3) 0.016(3) 0.003(3) 0.038(3)
C11 0.055(3) 0.054(3) 0.050(3) 0.006(2) -0.001(2) 0.032(3)
C12 0.038(3) 0.055(3) 0.042(3) 0.008(2) 0.002(2) 0.022(2)
C13 0.048(3) 0.039(3) 0.083(4) 0.016(3) 0.004(3) 0.016(2)
C14 0.048(3) 0.042(3) 0.083(4) 0.021(3) 0.009(3) 0.016(3)
C15 0.044(3) 0.035(3) 0.079(3) 0.019(2) 0.012(3) 0.017(2)
C16 0.044(3) 0.034(3) 0.077(4) 0.011(2) 0.003(3) 0.015(2)
C17 0.057(3) 0.050(3) 0.073(4) 0.013(3) 0.010(3) 0.031(3)
C18 0.174(8) 0.148(8) 0.077(5) -0.007(5) -0.015(5) 0.107(7)
C19 0.179(9) 0.164(9) 0.130(7) -0.044(6) -0.072(7) 0.117(8)
C20 0.055(3) 0.055(3) 0.073(4) 0.018(3) 0.000(3) 0.028(3)
C21 0.049(3) 0.033(3) 0.109(4) 0.014(3) 0.005(3) 0.024(3)
C22 0.053(3) 0.115(5) 0.051(3) 0.023(3) 0.007(3) 0.040(3)
C23 0.055(3) 0.157(6) 0.046(3) 0.024(4) -0.002(3) 0.046(4)
C24 0.054(4) 0.161(7) 0.043(3) 0.013(4) -0.001(3) 0.040(4)
C25 0.053(4) 0.191(9) 0.050(4) 0.000(5) -0.002(3) 0.043(5)
C26 0.056(4) 0.188(8) 0.037(3) 0.008(4) -0.002(3) 0.059(5)
C27 0.097(6) 0.190(11) 0.145(9) 0.044(8) -0.039(6) 0.050(7)
C28 0.237(13) 0.189(11) 0.174(10) -0.009(8) -0.126(10) 0.108(10)
C29 0.048(3) 0.173(8) 0.041(3) 0.019(4) 0.000(3) 0.043(4)
C30 0.068(5) 0.241(13) 0.074(5) 0.010(7) -0.006(4) 0.020(7)
C31 0.048(3) 0.034(3) 0.053(3) 0.002(2) -0.002(2) 0.014(2)
C32 0.052(3) 0.042(3) 0.052(3) -0.001(2) -0.004(2) 0.012(2)
C33 0.048(3) 0.051(3) 0.056(3) -0.007(2) 0.001(2) 0.010(2)
C34 0.051(3) 0.057(3) 0.063(3) -0.003(3) 0.001(3) 0.010(3)
C35 0.056(3) 0.057(3) 0.065(3) -0.013(3) 0.004(3) 0.016(3)
C36 0.055(3) 0.051(3) 0.066(3) -0.002(3) -0.001(3) 0.009(3)
C37 0.062(3) 0.048(3) 0.069(3) -0.010(3) -0.003(3) 0.012(3)
C38 0.057(3) 0.046(3) 0.073(3) 0.003(3) 0.002(3) 0.004(2)
C39 0.060(3) 0.054(3) 0.064(3) -0.004(3) 0.002(3) 0.008(3)
C40 0.058(3) 0.052(3) 0.081(4) -0.002(3) 0.000(3) 0.005(3)
C41 0.059(3) 0.051(3) 0.080(4) -0.003(3) -0.001(3) 0.007(3)
C42 0.066(4) 0.061(4) 0.102(5) -0.010(3) -0.008(3) 0.003(3)
C43 0.061(4) 0.060(4) 0.090(4) -0.012(3) -0.010(3) 0.007(3)
C44 0.065(4) 0.063(4) 0.105(5) -0.005(3) -0.008(3) 0.008(3)
C45 0.065(4) 0.069(4) 0.128(6) -0.013(4) -0.008(4) 0.000(3)
C46 0.074(4) 0.069(4) 0.095(5) 0.006(3) -0.002(3) 0.001(3)
N1 0.042(2) 0.037(2) 0.048(2) -0.0001(17) -0.0048(17) 0.0226(17)
O7 0.102(3) 0.083(3) 0.080(3) -0.001(2) -0.011(2) 0.059(3)
O8 0.102(3) 0.092(3) 0.081(3) 0.009(2) -0.016(2) 0.057(3)
O9 0.073(3) 0.069(3) 0.128(4) 0.019(3) -0.005(2) 0.029(2)
O10 0.077(3) 0.212(7) 0.072(3) 0.019(4) -0.022(2) 0.056(4)
O11 0.086(3) 0.156(5) 0.067(3) 0.017(3) -0.017(2) 0.055(3)
O12 0.117(5) 0.202(8) 0.123(5) -0.019(5) -0.008(4) 0.012(6)
S1 0.0588(9) 0.0611(9) 0.0637(9) -0.0178(7) -0.0154(7) 0.0296(7)
S2 0.0513(8) 0.0445(8) 0.0879(10) 0.0064(7) -0.0007(7) 0.0223(6)
S3 0.0707(11) 0.174(2) 0.0612(10) 0.0088(11) -0.0017(8) 0.0428(12)

loop_
_atom_type_symbol
_atom_type_description
_atom_type_scat_dispersion_real
_atom_type_scat_dispersion_imag
_atom_type_scat_source
C C 0.0033 0.0016 'International Tables Vol C Tables 4.2.6.8 and 6.1.1.4'
H H 0.0000 0.0000 'International Tables Vol C Tables 4.2.6.8 and 6.1.1.4'
N N 0.0061 0.0033 'International Tables Vol C Tables 4.2.6.8 and 6.1.1.4'
O O 0.0106 0.0060 'International Tables Vol C Tables 4.2.6.8 and 6.1.1.4'
S S 0.1246 0.1234 'International Tables Vol C Tables 4.2.6.8 and 6.1.1.4'

loop_
_geom_angle_atom_site_label_1
_geom_angle_atom_site_label_2
_geom_angle_atom_site_label_3
_geom_angle
_geom_angle_site_symmetry_1
_geom_angle_site_symmetry_3
C2 C1 N1 121.3(4) . .
C2 C1 C6 116.3(4) . .
N1 C1 C6 122.3(4) . .
C3 C2 C1 122.9(4) . .
C3 C2 H2 118.6 . .
C1 C2 H2 118.6 . .
C4 C3 C2 121.0(4) . .
C4 C3 H3 119.5 . .
C2 C3 H3 119.5 . .
C3 C4 C5 116.9(4) . .
C3 C4 C13 121.9(4) . .
C5 C4 C13 121.2(4) . .
C6 C5 C4 123.0(4) . .
C6 C5 H5 118.5 . .
C4 C5 H5 118.5 . .
C5 C6 C1 119.8(4) . .
C5 C6 S1 116.5(3) . .
C1 C6 S1 123.7(3) . .
C8 C7 C12 120.4(4) . .
C8 C7 S1 116.3(4) . .
C12 C7 S1 123.3(3) . .
C7 C8 C9 121.9(5) . .
C7 C8 H8 119.0 . .
C9 C8 H8 119.0 . .
C10 C9 C8 118.3(4) . .
C10 C9 C22 121.6(5) . .
C8 C9 C22 120.0(5) . .
C11 C10 C9 120.2(5) . .
C11 C10 H10 119.9 . .
C9 C10 H10 119.9 . .
C10 C11 C12 122.4(5) . .
C10 C11 H11 118.8 . .
C12 C11 H11 118.8 . .
C7 C12 C11 116.7(4) . .
C7 C12 N1 122.9(4) . .
C11 C12 N1 120.4(4) . .
C14 C13 C4 178.9(6) . .
C13 C14 C15 177.6(6) . .
C20 C15 C14 127.2(5) . .
C20 C15 S2 110.3(3) . .
C14 C15 S2 122.5(4) . .
C17 C16 C21 130.7(5) . .
C17 C16 S2 110.0(3) . .
C21 C16 S2 119.3(4) . .
C16 C17 O7 124.1(4) . .
C16 C17 C20 113.4(5) . .
O7 C17 C20 122.4(5) . .
O7 C18 C19 113.3(6) . .
O7 C18 H18A 108.9 . .
C19 C18 H18A 108.9 . .
O7 C18 H18B 108.9 . .
C19 C18 H18B 108.9 . .
H18A C18 H18B 107.7 . .
O8 C19 C18 112.4(8) . .
O8 C19 H19A 109.1 . .
C18 C19 H19A 109.1 . .
O8 C19 H19B 109.1 . .
C18 C19 H19B 109.1 . .
H19A C19 H19B 107.9 . .
C15 C20 O8 123.0(4) . .
C15 C20 C17 113.7(5) . .
O8 C20 C17 123.3(5) . .
O9 C21 C16 124.9(6) . .
O9 C21 H21 117.6 . .
C16 C21 H21 117.6 . .
C23 C22 C9 179.0(6) . .
C22 C23 C24 171.7(8) . .
C29 C24 C23 126.3(7) . .
C29 C24 S3 113.5(5) . .
C23 C24 S3 120.2(5) . .
C26 C25 C30 128.6(8) . .
C26 C25 S3 111.7(5) . .
C30 C25 S3 119.6(8) . .
C25 C26 O10 123.7(7) . .
C25 C26 C29 115.2(6) . .
O10 C26 C29 121.1(8) . .
O10 C27 C28 121.3(8) . .
O10 C27 H27A 107.0 . .
C28 C27 H27A 107.0 . .
O10 C27 H27B 107.0 . .
C28 C27 H27B 107.0 . .
H27A C27 H27B 106.8 . .
O11 C28 C27 119.6(11) . .
O11 C28 H28A 107.4 . .
C27 C28 H28A 107.4 . .
O11 C28 H28B 107.4 . .
C27 C28 H28B 107.4 . .
H28A C28 H28B 107.0 . .
O11 C29 C24 126.2(6) . .
O11 C29 C26 125.1(7) . .
C24 C29 C26 108.6(8) . .
O12 C30 C25 125.5(10) . .
O12 C30 H30 117.2 . .
C25 C30 H30 117.2 . .
N1 C31 C32 114.0(4) . .
N1 C31 H31A 108.8 . .
C32 C31 H31A 108.8 . .
N1 C31 H31B 108.8 . .
C32 C31 H31B 108.8 . .
H31A C31 H31B 107.7 . .
C33 C32 C31 112.3(4) . .
C33 C32 H32A 109.1 . .
C31 C32 H32A 109.1 . .
C33 C32 H32B 109.1 . .
C31 C32 H32B 109.1 . .
H32A C32 H32B 107.9 . .
C34 C33 C32 114.2(4) . .
C34 C33 H33A 108.7 . .
C32 C33 H33A 108.7 . .
C34 C33 H33B 108.7 . .
C32 C33 H33B 108.7 . .
H33A C33 H33B 107.6 . .
C33 C34 C35 114.8(4) . .
C33 C34 H34A 108.6 . .
C35 C34 H34A 108.6 . .
C33 C34 H34B 108.6 . .
C35 C34 H34B 108.6 . .
H34A C34 H34B 107.5 . .
C36 C35 C34 116.3(4) . .
C36 C35 H35A 108.2 . .
C34 C35 H35A 108.2 . .
C36 C35 H35B 108.2 . .
C34 C35 H35B 108.2 . .
H35A C35 H35B 107.4 . .
C35 C36 C37 114.6(4) . .
C35 C36 H36A 108.6 . .
C37 C36 H36A 108.6 . .
C35 C36 H36B 108.6 . .
C37 C36 H36B 108.6 . .
H36A C36 H36B 107.6 . .
C38 C37 C36 115.9(4) . .
C38 C37 H37A 108.3 . .
C36 C37 H37A 108.3 . .
C38 C37 H37B 108.3 . .
C36 C37 H37B 108.3 . .
H37A C37 H37B 107.4 . .
C37 C38 C39 114.8(4) . .
C37 C38 H38A 108.6 . .
C39 C38 H38A 108.6 . .
C37 C38 H38B 108.6 . .
C39 C38 H38B 108.6 . .
H38A C38 H38B 107.5 . .
C40 C39 C38 115.2(4) . .
C40 C39 H39A 108.5 . .
C38 C39 H39A 108.5 . .
C40 C39 H39B 108.5 . .
C38 C39 H39B 108.5 . .
H39A C39 H39B 107.5 . .
C41 C40 C39 114.9(5) . .
C41 C40 H40A 108.6 . .
C39 C40 H40A 108.6 . .
C41 C40 H40B 108.6 . .
C39 C40 H40B 108.6 . .
H40A C40 H40B 107.5 . .
C40 C41 C42 116.1(5) . .
C40 C41 H41A 108.3 . .
C42 C41 H41A 108.3 . .
C40 C41 H41B 108.3 . .
C42 C41 H41B 108.3 . .
H41A C41 H41B 107.4 . .
C43 C42 C41 116.8(5) . .
C43 C42 H42A 108.1 . .
C41 C42 H42A 108.1 . .
C43 C42 H42B 108.1 . .
C41 C42 H42B 108.1 . .
H42A C42 H42B 107.3 . .
C42 C43 C44 117.2(5) . .
C42 C43 H43A 108.0 . .
C44 C43 H43A 108.0 . .
C42 C43 H43B 108.0 . .
C44 C43 H43B 108.0 . .
H43A C43 H43B 107.2 . .
C45 C44 C43 117.1(5) . .
C45 C44 H44A 108.0 . .
C43 C44 H44A 108.0 . .
C45 C44 H44B 108.0 . .
C43 C44 H44B 108.0 . .
H44A C44 H44B 107.3 . .
C44 C45 C46 116.4(5) . .
C44 C45 H45A 108.2 . .
C46 C45 H45A 108.2 . .
C44 C45 H45B 108.2 . .
C46 C45 H45B 108.2 . .
H45A C45 H45B 107.3 . .
C45 C46 H46A 109.5 . .
C45 C46 H46B 109.5 . .
H46A C46 H46B 109.5 . .
C45 C46 H46C 109.5 . .
H46A C46 H46C 109.5 . .
H46B C46 H46C 109.5 . .
C1 N1 C12 124.1(4) . .
C1 N1 C31 118.4(3) . .
C12 N1 C31 117.5(3) . .
C17 O7 C18 113.9(4) . .
C20 O8 C19 110.7(4) . .
C26 O10 C27 113.9(6) . .
C29 O11 C28 111.3(6) . .
C6 S1 C7 102.5(2) . .
C15 S2 C16 92.5(2) . .
C24 S3 C25 91.0(4) . .

loop_
_geom_bond_atom_site_label_1
_geom_bond_atom_site_label_2
_geom_bond_distance
_geom_bond_site_symmetry_2
C1 C2 1.383(6) .
C1 N1 1.396(5) .
C1 C6 1.412(6) .
C2 C3 1.378(6) .
C2 H2 0.9300 .
C3 C4 1.372(7) .
C3 H3 0.9300 .
C4 C5 1.389(6) .
C4 C13 1.425(6) .
C5 C6 1.379(6) .
C5 H5 0.9300 .
C6 S1 1.744(4) .
C7 C8 1.374(6) .
C7 C12 1.398(6) .
C7 S1 1.754(5) .
C8 C9 1.383(7) .
C8 H8 0.9300 .
C9 C10 1.380(7) .
C9 C22 1.443(7) .
C10 C11 1.368(6) .
C10 H10 0.9300 .
C11 C12 1.402(6) .
C11 H11 0.9300 .
C12 N1 1.411(5) .
C13 C14 1.206(6) .
C14 C15 1.399(6) .
C15 C20 1.344(7) .
C15 S2 1.723(5) .
C16 C17 1.353(7) .
C16 C21 1.442(7) .
C16 S2 1.729(5) .
C17 O7 1.371(6) .
C17 C20 1.414(6) .
C18 O7 1.429(8) .
C18 C19 1.475(11) .
C18 H18A 0.9700 .
C18 H18B 0.9700 .
C19 O8 1.462(9) .
C19 H19A 0.9700 .
C19 H19B 0.9700 .
C20 O8 1.360(6) .
C21 O9 1.193(6) .
C21 H21 0.9300 .
C22 C23 1.180(7) .
C23 C24 1.435(7) .
C24 C29 1.397(9) .
C24 S3 1.704(8) .
C25 C26 1.322(11) .
C25 C30 1.446(12) .
C25 S3 1.740(7) .
C26 O10 1.348(8) .
C26 C29 1.447(9) .
C27 O10 1.360(10) .
C27 C28 1.416(13) .
C27 H27A 0.9700 .
C27 H27B 0.9700 .
C28 O11 1.407(9) .
C28 H28A 0.9700 .
C28 H28B 0.9700 .
C29 O11 1.325(9) .
C30 O12 1.235(12) .
C30 H30 0.9300 .
C31 N1 1.460(5) .
C31 C32 1.526(6) .
C31 H31A 0.9700 .
C31 H31B 0.9700 .
C32 C33 1.525(6) .
C32 H32A 0.9700 .
C32 H32B 0.9700 .
C33 C34 1.495(7) .
C33 H33A 0.9700 .
C33 H33B 0.9700 .
C34 C35 1.512(6) .
C34 H34A 0.9700 .
C34 H34B 0.9700 .
C35 C36 1.495(7) .
C35 H35A 0.9700 .
C35 H35B 0.9700 .
C36 C37 1.505(7) .
C36 H36A 0.9700 .
C36 H36B 0.9700 .
C37 C38 1.498(7) .
C37 H37A 0.9700 .
C37 H37B 0.9700 .
C38 C39 1.534(7) .
C38 H38A 0.9700 .
C38 H38B 0.9700 .
C39 C40 1.505(7) .
C39 H39A 0.9700 .
C39 H39B 0.9700 .
C40 C41 1.487(7) .
C40 H40A 0.9700 .
C40 H40B 0.9700 .
C41 C42 1.501(7) .
C41 H41A 0.9700 .
C41 H41B 0.9700 .
C42 C43 1.476(7) .
C42 H42A 0.9700 .
C42 H42B 0.9700 .
C43 C44 1.490(7) .
C43 H43A 0.9700 .
C43 H43B 0.9700 .
C44 C45 1.474(8) .
C44 H44A 0.9700 .
C44 H44B 0.9700 .
C45 C46 1.487(8) .
C45 H45A 0.9700 .
C45 H45B 0.9700 .
C46 H46A 0.9600 .
C46 H46B 0.9600 .
C46 H46C 0.9600 .

loop_
_geom_torsion_atom_site_label_1
_geom_torsion_atom_site_label_2
_geom_torsion_atom_site_label_3
_geom_torsion_atom_site_label_4
_geom_torsion
_geom_torsion_site_symmetry_1
_geom_torsion_site_symmetry_2
_geom_torsion_site_symmetry_3
_geom_torsion_site_symmetry_4
N1 C1 C2 C3 -172.4(4) . . . .
C6 C1 C2 C3 4.7(7) . . . .
C1 C2 C3 C4 -2.8(8) . . . .
C2 C3 C4 C5 -0.8(8) . . . .
C2 C3 C4 C13 177.1(5) . . . .
C3 C4 C5 C6 2.1(8) . . . .
C13 C4 C5 C6 -175.8(5) . . . .
C4 C5 C6 C1 0.0(7) . . . .
C4 C5 C6 S1 178.5(4) . . . .
C2 C1 C6 C5 -3.3(7) . . . .
N1 C1 C6 C5 173.8(4) . . . .
C2 C1 C6 S1 178.3(4) . . . .
N1 C1 C6 S1 -4.6(7) . . . .
C12 C7 C8 C9 2.9(8) . . . .
S1 C7 C8 C9 -175.7(4) . . . .
C7 C8 C9 C10 -3.2(8) . . . .
C7 C8 C9 C22 179.4(5) . . . .
C8 C9 C10 C11 1.2(8) . . . .
C22 C9 C10 C11 178.6(5) . . . .
C9 C10 C11 C12 1.1(8) . . . .
C8 C7 C12 C11 -0.6(7) . . . .
S1 C7 C12 C11 177.9(4) . . . .
C8 C7 C12 N1 -179.8(4) . . . .
S1 C7 C12 N1 -1.4(7) . . . .
C10 C11 C12 C7 -1.4(7) . . . .
C10 C11 C12 N1 177.9(5) . . . .
C3 C4 C13 C14 -156(100) . . . .
C5 C4 C13 C14 22(31) . . . .
C4 C13 C14 C15 34(38) . . . .
C13 C14 C15 C20 -48(14) . . . .
C13 C14 C15 S2 132(14) . . . .
C21 C16 C17 O7 6.0(9) . . . .
S2 C16 C17 O7 -177.6(4) . . . .
C21 C16 C17 C20 -177.1(5) . . . .
S2 C16 C17 C20 -0.7(6) . . . .
O7 C18 C19 O8 57.2(12) . . . .
C14 C15 C20 O8 -0.7(9) . . . .
S2 C15 C20 O8 179.0(4) . . . .
C14 C15 C20 C17 179.6(5) . . . .
S2 C15 C20 C17 -0.7(6) . . . .
C16 C17 C20 C15 0.9(7) . . . .
O7 C17 C20 C15 177.9(5) . . . .
C16 C17 C20 O8 -178.8(5) . . . .
O7 C17 C20 O8 -1.8(9) . . . .
C17 C16 C21 O9 -3.6(10) . . . .
S2 C16 C21 O9 -179.7(5) . . . .
C10 C9 C22 C23 143(45) . . . .
C8 C9 C22 C23 -40(46) . . . .
C9 C22 C23 C24 81(46) . . . .
C22 C23 C24 C29 153(4) . . . .
C22 C23 C24 S3 -27(4) . . . .
C30 C25 C26 O10 -2.8(13) . . . .
S3 C25 C26 O10 179.1(5) . . . .
C30 C25 C26 C29 179.8(7) . . . .
S3 C25 C26 C29 1.8(8) . . . .
O10 C27 C28 O11 -34.8(18) . . . .
C23 C24 C29 O11 -0.7(10) . . . .
S3 C24 C29 O11 179.4(5) . . . .
C23 C24 C29 C26 -177.5(6) . . . .
S3 C24 C29 C26 2.6(7) . . . .
C25 C26 C29 O11 -179.6(6) . . . .
O10 C26 C29 O11 2.9(10) . . . .
C25 C26 C29 C24 -2.8(8) . . . .
O10 C26 C29 C24 179.8(5) . . . .
C26 C25 C30 O12 -177.0(10) . . . .
S3 C25 C30 O12 0.9(14) . . . .
N1 C31 C32 C33 -172.5(4) . . . .
C31 C32 C33 C34 175.5(4) . . . .
C32 C33 C34 C35 -171.9(4) . . . .
C33 C34 C35 C36 -62.6(6) . . . .
C34 C35 C36 C37 -176.8(5) . . . .
C35 C36 C37 C38 178.6(5) . . . .
C36 C37 C38 C39 179.8(5) . . . .
C37 C38 C39 C40 -178.7(5) . . . .
C38 C39 C40 C41 -179.0(5) . . . .
C39 C40 C41 C42 -175.8(5) . . . .
C40 C41 C42 C43 -178.7(6) . . . .
C41 C42 C43 C44 -171.2(6) . . . .
C42 C43 C44 C45 179.9(6) . . . .
C43 C44 C45 C46 -171.0(6) . . . .
C2 C1 N1 C12 -170.7(4) . . . .
C6 C1 N1 C12 12.4(7) . . . .
C2 C1 N1 C31 10.0(7) . . . .
C6 C1 N1 C31 -167.0(4) . . . .
C7 C12 N1 C1 -9.3(7) . . . .
C11 C12 N1 C1 171.5(4) . . . .
C7 C12 N1 C31 170.0(4) . . . .
C11 C12 N1 C31 -9.2(6) . . . .
C32 C31 N1 C1 -92.3(5) . . . .
C32 C31 N1 C12 88.3(5) . . . .
C16 C17 O7 C18 -173.7(7) . . . .
C20 C17 O7 C18 9.6(9) . . . .
C19 C18 O7 C17 -36.5(11) . . . .
C15 C20 O8 C19 -158.9(7) . . . .
C17 C20 O8 C19 20.8(9) . . . .
C18 C19 O8 C20 -47.1(10) . . . .
C25 C26 O10 C27 175.7(9) . . . .
C29 C26 O10 C27 -7.1(10) . . . .
C28 C27 O10 C26 22.5(15) . . . .
C24 C29 O11 C28 171.2(9) . . . .
C26 C29 O11 C28 -12.5(11) . . . .
C27 C28 O11 C29 27.1(15) . . . .
C5 C6 S1 C7 177.5(4) . . . .
C1 C6 S1 C7 -4.1(5) . . . .
C8 C7 S1 C6 -174.5(4) . . . .
C12 C7 S1 C6 7.0(5) . . . .
C20 C15 S2 C16 0.3(4) . . . .
C14 C15 S2 C16 180.0(4) . . . .
C17 C16 S2 C15 0.2(4) . . . .
C21 C16 S2 C15 177.1(4) . . . .
C29 C24 S3 C25 -1.5(5) . . . .
C23 C24 S3 C25 178.6(5) . . . .
C26 C25 S3 C24 -0.2(6) . . . .
C30 C25 S3 C24 -178.4(6) . . . .
